data_7127192
loop_
_publ_author_name
'Barnett, Harrison J.'
'Hill, Anthony F.'

_publ_section_title
;
 Dimetalla-heterocyclic carbenes: the interconversion of chalcocarbonyl
 and carbido ligands.
;
_journal_issue 83
_journal_name_full 'Chemical communications (Cambridge, England)'
_journal_page_first 12593
_journal_page_last 12596
_journal_paper_doi 10.1039/d0cc05106c
_journal_volume 56
_journal_year 2020
_chemical_formula_moiety 'C51 H44 Cl2 P4 Rh2 Se, 1.5(C7 H8)'
_chemical_formula_sum 'C61.5 H56 Cl2 P4 Rh2 Se'
_chemical_formula_weight 1274.62
_space_group_crystal_system triclinic
_space_group_IT_number 2
_space_group_name_Hall '-P 1'
_space_group_name_H-M_alt 'P -1'
_atom_sites_solution_hydrogens geom
_atom_sites_solution_primary dual
_audit_creation_date 2020-07-27
_audit_creation_method
;
Olex2 1.2
(compiled 2018.05.29 svn.r3508 for OlexSys, GUI svn.r5506)
;
_audit_update_record
;
2020-07-27 deposited with the CCDC.	2020-09-02 downloaded from the CCDC.
;
_cell_angle_alpha 70.671(2)
_cell_angle_beta 75.071(2)
_cell_angle_gamma 80.200(2)
_cell_formula_units_Z 4
_cell_length_a 16.2884(4)
_cell_length_b 20.0388(5)
_cell_length_c 22.3244(6)
_cell_measurement_reflns_used 12153
_cell_measurement_temperature 150.00(10)
_cell_measurement_theta_max 70.4300
_cell_measurement_theta_min 4.3130
_cell_volume 6615.0(3)
_computing_cell_refinement 'CrysAlisPro 1.171.40.79a (Rigaku OD, 2020)'
_computing_data_collection 'CrysAlisPro 1.171.40.79a (Rigaku OD, 2020)'
_computing_data_reduction 'CrysAlisPro 1.171.40.79a (Rigaku OD, 2020)'
_computing_molecular_graphics 'Olex2 (Dolomanov et al., 2009)'
_computing_publication_material 'Olex2 (Dolomanov et al., 2009)'
_computing_structure_refinement 'ShelXL (Sheldrick, 2015)'
_computing_structure_solution 'ShelXT (Sheldrick, 2015)'
_diffrn_ambient_environment N~2~
_diffrn_ambient_temperature 150.00(10)
_diffrn_detector 'CCD plate'
_diffrn_detector_area_resol_mean 8.1297
_diffrn_detector_type EosS2
_diffrn_measured_fraction_theta_full 0.988
_diffrn_measured_fraction_theta_max 0.962
_diffrn_measurement_details
;
List of Runs (angles in degrees, time in seconds):

  # Type    Start    End  Width  t~exp~   \w     \q     \k     \f   Frames
#--------------------------------------------------------------------------
  1  \w    -84.00 -24.00   1.00    4.00    --  -36.03 125.00  30.00   60
  2  \w    -98.00  23.00   1.00    4.00    --  -36.03   0.00-180.00  121
  3  \w   -105.00 -31.00   1.00    4.00    --  -36.03 -38.00 -30.00   74
  4  \w    -70.00  -6.00   1.00    4.00    --  -36.03 125.00 120.00   64
  5  \w     27.00  86.00   1.00    4.00    --   36.03-125.00 -30.00   59
  6  \w     36.00 109.00   1.00   14.00    --  105.15-111.00 150.00   73
  7  \w     38.00 118.00   1.00   14.00    --  105.15 -45.00   0.00   80
  8  \w     39.00 165.00   1.00   14.00    --  105.15   0.00 -60.00  126
  9  \w     37.00 118.00   1.00   14.00    --  105.15 -45.00-120.00   81
 10  \w     46.00 109.00   1.00   14.00    --  105.15-111.00-120.00   63
 11  \w     44.00 106.00   1.00   14.00    --  105.15 -45.00  90.00   62
 12  \w     49.00 123.00   1.00   14.00    --  105.15 -45.00 150.00   74
 13  \w     50.00 106.00   1.00   14.00    --  105.15 -95.00  30.00   56
 14  \w    115.00 157.00   1.00   14.00    --  105.15  61.00 -60.00   42
 15  \w    103.00 172.00   1.00   14.00    --  105.15  77.00 150.00   69
 16  \w     51.00 123.00   1.00   14.00    --  105.15 -77.00-120.00   72
;
_diffrn_measurement_device 'four-circle diffractometer'
_diffrn_measurement_device_type 'SuperNova, Dual, Cu at home/near, EosS2'
_diffrn_measurement_method '\w scans'
_diffrn_orient_matrix_type 'CrysAlisPro convention (1999,Acta A55,543-557)'
_diffrn_orient_matrix_UB_11 -0.0757209000
_diffrn_orient_matrix_UB_12 -0.0343771000
_diffrn_orient_matrix_UB_13 0.0522842000
_diffrn_orient_matrix_UB_21 -0.0592219000
_diffrn_orient_matrix_UB_22 0.0335693000
_diffrn_orient_matrix_UB_23 -0.0481530000
_diffrn_orient_matrix_UB_31 0.0205994000
_diffrn_orient_matrix_UB_32 -0.0662343000
_diffrn_orient_matrix_UB_33 -0.0236343000
_diffrn_radiation_monochromator mirror
_diffrn_radiation_probe x-ray
_diffrn_radiation_type CuK\a
_diffrn_radiation_wavelength 1.54184
_diffrn_reflns_av_R_equivalents 0.0362
_diffrn_reflns_av_unetI/netI 0.0629
_diffrn_reflns_Laue_measured_fraction_full 0.988
_diffrn_reflns_Laue_measured_fraction_max 0.962
_diffrn_reflns_limit_h_max 18
_diffrn_reflns_limit_h_min -19
_diffrn_reflns_limit_k_max 16
_diffrn_reflns_limit_k_min -24
_diffrn_reflns_limit_l_max 22
_diffrn_reflns_limit_l_min -27
_diffrn_reflns_number 38393
_diffrn_reflns_point_group_measured_fraction_full 0.988
_diffrn_reflns_point_group_measured_fraction_max 0.962
_diffrn_reflns_theta_full 67.684
_diffrn_reflns_theta_max 70.863
_diffrn_reflns_theta_min 3.498
_diffrn_source 'micro-focus sealed X-ray tube'
_diffrn_source_type 'SuperNova (Cu) X-ray Source'
_exptl_absorpt_coefficient_mu 6.571
_exptl_absorpt_correction_T_max 0.862
_exptl_absorpt_correction_T_min 0.245
_exptl_absorpt_correction_type gaussian
_exptl_absorpt_process_details
;
CrysAlisPro 1.171.40.79a (Rigaku Oxford Diffraction, 2020)
Numerical absorption correction based on gaussian integration over
			a multifaceted crystal model
Empirical absorption correction using spherical harmonics,
 implemented in SCALE3 ABSPACK scaling algorithm.
;
_exptl_crystal_colour 'clear dark green'
_exptl_crystal_colour_lustre clear
_exptl_crystal_colour_modifier dark
_exptl_crystal_colour_primary green
_exptl_crystal_density_diffrn 1.280
_exptl_crystal_description block
_exptl_crystal_F_000 2572
_exptl_crystal_preparation 'DCM/Toluene evaporation'
_exptl_crystal_recrystallization_method -
_exptl_crystal_size_max 0.266
_exptl_crystal_size_mid 0.114
_exptl_crystal_size_min 0.066
_refine_diff_density_max 3.324
_refine_diff_density_min -2.024
_refine_diff_density_rms 0.147
_refine_ls_extinction_method none
_refine_ls_goodness_of_fit_ref 1.025
_refine_ls_hydrogen_treatment constr
_refine_ls_matrix_type full
_refine_ls_number_parameters 1201
_refine_ls_number_reflns 24534
_refine_ls_number_restraints 459
_refine_ls_restrained_S_all 1.028
_refine_ls_R_factor_all 0.1053
_refine_ls_R_factor_gt 0.0833
_refine_ls_shift/su_max 0.001
_refine_ls_shift/su_mean 0.000
_refine_ls_structure_factor_coef Fsqd
_refine_ls_weighting_details 'w=1/[\s^2^(Fo^2^)+(0.1503P)^2^+19.4607P] where P=(Fo^2^+2Fc^2^)/3'
_refine_ls_weighting_scheme calc
_refine_ls_wR_factor_gt 0.2326
_refine_ls_wR_factor_ref 0.2599
_reflns_Friedel_coverage 0.000
_reflns_number_gt 18074
_reflns_number_total 24534
_reflns_threshold_expression 'I > 2\s(I)'
_cod_data_source_file d0cc05106c2.cif
_cod_data_source_block hb_1236-3-1a_scale
_cod_depositor_comments
;
Adding full bibliography for 7127189--7127192.cif.

2024-09-02
Z value and formula fixed to values more according to usual
chemical conventions.                 miguel
;
_cod_original_formula_sum 'C123 H112 Cl4 P8 Rh4 Se2'
_cod_original_formula_weight 2549.24
_cod_original_formula_moiety '2(C51 H44 Cl2 P4 Rh2 Se), 3(C7 H8)'
_cod_original_formula_units_Z 2
_cod_database_code 7127192
_shelx_shelxl_version_number 2016/6
_chemical_oxdiff_formula 'C51 H44 Cl2 P4 Rh2 Se1'
_shelx_space_group_comment
;
The symmetry employed for this shelxl refinement is uniquely defined
by the following loop, which should always be used as a source of
symmetry information in preference to the above space-group names.
They are only intended as comments.
;
_reflns_odcompleteness_completeness 99.13
_reflns_odcompleteness_iscentric 1
_reflns_odcompleteness_theta 66.49
_olex2_refinement_description
;
1. Fixed Uiso
 At 1.2 times of:
  All C(H) groups, All C(H,H) groups
 At 1.5 times of:
  All C(H,H,H) groups
2. Rigid bond restraints
 C141, C145, C143, C144, C142, C146
 with sigma for 1-2 distances of 0.005 and sigma for 1-3 distances of 0.005
 C114, C112, C116, C111, C113, C115
 with sigma for 1-2 distances of 0.005 and sigma for 1-3 distances of 0.005
 C51, C52, C53, C54, C55, C56
 with sigma for 1-2 distances of 0.005 and sigma for 1-3 distances of 0.005
 C216, C220, C217, C218, C219, C221, C215
 with sigma for 1-2 distances of 0.005 and sigma for 1-3 distances of 0.005
 C63, C62, C61, C64, C66, C65
 with sigma for 1-2 distances of 0.005 and sigma for 1-3 distances of 0.005
 C207, C202, C205, C203, C201, C204, C206
 with sigma for 1-2 distances of 0.005 and sigma for 1-3 distances of 0.005
 C214, C212, C209, C213, C211, C210, C208
 with sigma for 1-2 distances of 0.004 and sigma for 1-3 distances of 0.004
 C31, C33, C36, C34, C35, C32
 with sigma for 1-2 distances of 0.005 and sigma for 1-3 distances of 0.005
 C75, C73, C71, C74, C72, C76
 with sigma for 1-2 distances of 0.004 and sigma for 1-3 distances of 0.004
3. Uiso/Uaniso restraints and constraints
C141 \\sim C145 \\sim C143 \\sim C144 \\sim C142 \\sim C146: within 1.7A with
sigma of 0.02 and sigma for terminal atoms of 0.04
C114 \\sim C112 \\sim C116 \\sim C111 \\sim C113 \\sim C115: within 1.7A with
sigma of 0.02 and sigma for terminal atoms of 0.04
C51 \\sim C52 \\sim C53 \\sim C54 \\sim C55 \\sim C56: within 1.7A with sigma
of 0.02 and sigma for terminal atoms of 0.04
C216 \\sim C220 \\sim C217 \\sim C218 \\sim C219 \\sim C221 \\sim C215: within
1.7A with sigma of 0.02 and sigma for terminal atoms of 0.04
C63 \\sim C62 \\sim C61 \\sim C64 \\sim C66 \\sim C65: within 1.7A with sigma
of 0.02 and sigma for terminal atoms of 0.04
C207 \\sim C202 \\sim C205 \\sim C203 \\sim C201 \\sim C204 \\sim C206: within
1.7A with sigma of 0.02 and sigma for terminal atoms of 0.04
C214 \\sim C212 \\sim C209 \\sim C213 \\sim C211 \\sim C210 \\sim C208: within
1.7A with sigma of 0.01 and sigma for terminal atoms of 0.02
C31 \\sim C33 \\sim C36 \\sim C34 \\sim C35 \\sim C32: within 1.7A with sigma
of 0.02 and sigma for terminal atoms of 0.04
C75 \\sim C73 \\sim C71 \\sim C74 \\sim C72 \\sim C76: within 1.7A with sigma
of 0.01 and sigma for terminal atoms of 0.02
4.a Secondary CH2 refined with riding coordinates:
 C3(H3A,H3B), C2(H2A,H2B), C6(H6A,H6B), C5(H5A,H5B)
4.b Aromatic/amide H refined with riding coordinates:
 C23(H23), C75(H75), C33(H33), C24(H24), C15(H15), C63(H63), C84(H84),
 C62(H62), C16(H16), C42(H42), C73(H73), C44(H44), C74(H74), C25(H25), C82(H82),
  C36(H36), C64(H64), C86(H86), C83(H83), C12(H12), C34(H34), C66(H66),
 C35(H35), C26(H26), C85(H85), C43(H43), C72(H72), C32(H32), C13(H13), C76(H76),
  C14(H14), C52(H52), C53(H53), C54(H54), C55(H55), C56(H56), C45(H45),
 C22(H22), C46(H46), C65(H65), C184(H184), C174(H174), C126(H126), C122(H122),
 C123(H123), C124(H124), C125(H125), C165(H165), C133(H133), C176(H176),
 C155(H155), C166(H166), C185(H185), C183(H183), C136(H136), C175(H175),
 C135(H135), C163(H163), C145(H145), C144(H144), C143(H143), C142(H142),
 C146(H146), C132(H132), C164(H164), C153(H153), C152(H152), C182(H182),
 C186(H186), C154(H154), C172(H172), C112(H112), C113(H113), C114(H114),
 C115(H115), C116(H116), C134(H134), C156(H156), C162(H162), C173(H173),
 C214(H214), C213(H213), C212(H212), C211(H211), C210(H210), C217(H217),
 C218(H218), C219(H219), C220(H220), C221(H221), C207(H207), C205(H205),
 C203(H203), C204(H204), C206(H206)
4.c Fitted hexagon refined as free rotating group:
 C51(C52,C53,C54,C55,C56), C126(C121,C122,C123,C124,C125), C145(C144,C143,C142,
 C141,C146), C111(C112,C113,C114,C115,C116), C209(C214,C213,C212,C211,C210),
 C216(C217,C218,C219,C220,C221)
4.d Idealised Me refined as rotating group:
 C208(H20A,H20B,H20C), C215(H21A,H21B,H21C), C201(H20D,H20E,H20F)
;
_ins_header
;
TITL HB_1236-3-1a_scale in P-1 
REM P-1 (#2 in standard setting)
CELL 1.54184  16.288417  20.038761  22.324392  70.6712  75.0707  80.2003
ZERR    6.00   0.000383   0.000531   0.000583   0.0024   0.0021   0.0021
LATT  1
SFAC C H P Cl Se Rh
UNIT 306.00 264.00 24.00 12.00 6.00 12.00
TREF
HKLF 4
END
;
_olex2_exptl_crystal_mounting_method -
_olex2_submission_original_sample_id HB_1236_3_1
_olex2_submission_special_instructions 'No special instructions were received'
_oxdiff_exptl_absorpt_empirical_details
;
Empirical correction (ABSPACK) includes:
- Absorption correction using spherical harmonics
- Frame scaling
;
_oxdiff_exptl_absorpt_empirical_full_max 1.544
_oxdiff_exptl_absorpt_empirical_full_min 0.657

loop_
_space_group_symop_operation_xyz
'x, y, z'
'-x, -y, -z'

loop_
_atom_site_label
_atom_site_type_symbol
_atom_site_fract_x
_atom_site_fract_y
_atom_site_fract_z
_atom_site_U_iso_or_equiv
_atom_site_adp_type
_atom_site_occupancy
_atom_site_site_symmetry_order
_atom_site_calc_flag
_atom_site_refinement_flags_posn
_atom_site_refinement_flags_adp
_atom_site_refinement_flags_occupancy
_atom_site_disorder_assembly
_atom_site_disorder_group
Rh2 Rh -0.01173(4) 0.73645(3) 0.89990(3) 0.04339(15) Uani 1 1 d . . . . .
Rh1 Rh 0.15360(4) 0.68622(3) 0.85575(3) 0.05004(16) Uani 1 1 d . . . . .
Se1 Se 0.05634(9) 0.58414(6) 1.00287(5) 0.0744(3) Uani 1 1 d . . . . .
Cl1 Cl 0.29323(14) 0.67313(15) 0.79535(13) 0.0713(6) Uani 1 1 d . . . . .
Cl2 Cl -0.14591(13) 0.80230(11) 0.90976(11) 0.0581(5) Uani 1 1 d . . . . .
P2 P 0.02753(14) 0.80206(11) 0.95455(9) 0.0492(4) Uani 1 1 d . . . . .
P3 P 0.11345(13) 0.61732(12) 0.80431(9) 0.0494(4) Uani 1 1 d . . . . .
P1 P 0.20707(14) 0.75638(12) 0.89824(10) 0.0534(5) Uani 1 1 d . . . . .
P4 P -0.06499(13) 0.67875(11) 0.84617(10) 0.0469(4) Uani 1 1 d . . . . .
C41 C 0.0277(6) 0.8969(5) 0.9134(4) 0.057(2) Uani 1 1 d . . . . .
C31 C -0.0378(6) 0.7954(5) 1.0374(4) 0.0570(17) Uani 1 1 d . U . . .
C23 C 0.2403(9) 0.9282(7) 0.7371(5) 0.089(4) Uani 1 1 d . . . . .
H23 H 0.235174 0.939988 0.694192 0.107 Uiso 1 1 calc R . . . .
C75 C -0.0598(11) 0.8345(8) 0.6735(6) 0.107(3) Uani 1 1 d . U . . .
H75 H -0.040121 0.879333 0.655190 0.128 Uiso 1 1 calc R . . . .
C33 C -0.0695(10) 0.7419(8) 1.1531(5) 0.100(4) Uani 1 1 d . U . . .
H33 H -0.053784 0.708952 1.189776 0.120 Uiso 1 1 calc R . . . .
C24 C 0.2651(10) 0.9787(6) 0.7594(6) 0.096(4) Uani 1 1 d . . . . .
H24 H 0.277089 1.023552 0.731085 0.116 Uiso 1 1 calc R . . . .
C15 C 0.3562(9) 0.6113(8) 1.0110(8) 0.104(4) Uani 1 1 d . . . . .
H15 H 0.349873 0.566149 1.040515 0.124 Uiso 1 1 calc R . . . .
C63 C 0.2789(10) 0.4507(9) 0.7731(10) 0.126(5) Uani 1 1 d . U . . .
H63 H 0.326107 0.443585 0.741228 0.152 Uiso 1 1 calc R . . . .
C84 C -0.3234(7) 0.5941(8) 0.9607(8) 0.094(4) Uani 1 1 d . . . . .
H84 H -0.374553 0.574624 0.983326 0.112 Uiso 1 1 calc R . . . .
C62 C 0.2364(9) 0.5169(7) 0.7630(8) 0.105(4) Uani 1 1 d . U . . .
H62 H 0.251022 0.552815 0.724129 0.126 Uiso 1 1 calc R . . . .
C16 C 0.2914(8) 0.6476(6) 0.9796(6) 0.083(3) Uani 1 1 d . . . . .
H16 H 0.240513 0.626937 0.989896 0.099 Uiso 1 1 calc R . . . .
C42 C 0.0093(7) 0.9266(5) 0.8528(4) 0.063(2) Uani 1 1 d . . . . .
H42 H -0.004808 0.897351 0.832852 0.076 Uiso 1 1 calc R . . . .
C21 C 0.2327(6) 0.8435(5) 0.8427(5) 0.061(2) Uani 1 1 d . . . . .
C73 C -0.1235(14) 0.7452(10) 0.6658(7) 0.132(3) Uani 1 1 d . U . . .
H73 H -0.151225 0.729090 0.642346 0.158 Uiso 1 1 calc R . . . .
C71 C -0.0796(10) 0.7310(6) 0.7638(5) 0.087(3) Uani 1 1 d . U . . .
C44 C 0.0372(8) 1.0408(5) 0.8497(6) 0.083(3) Uani 1 1 d . . . . .
H44 H 0.041888 1.088865 0.827809 0.100 Uiso 1 1 calc R . . . .
C61 C 0.1702(6) 0.5286(6) 0.8132(5) 0.0627(19) Uani 1 1 d . U . . .
C74 C -0.0915(13) 0.8096(10) 0.6398(7) 0.128(3) Uani 1 1 d . U . . .
H74 H -0.092781 0.835727 0.596919 0.153 Uiso 1 1 calc R . . . .
C1 C 0.0646(6) 0.6566(5) 0.9324(4) 0.0550(19) Uani 1 1 d . . . . .
C25 C 0.2712(9) 0.9610(6) 0.8230(6) 0.089(4) Uani 1 1 d . . . . .
H25 H 0.285292 0.994611 0.838244 0.107 Uiso 1 1 calc R . . . .
C3 C 0.0026(5) 0.5982(4) 0.8364(4) 0.0462(16) Uani 1 1 d . . . . .
H3A H -0.002629 0.561595 0.878108 0.055 Uiso 1 1 calc R . . . .
H3B H -0.016162 0.580736 0.806948 0.055 Uiso 1 1 calc R . . . .
C82 C -0.1734(6) 0.5929(6) 0.9453(5) 0.068(2) Uani 1 1 d . . . . .
H82 H -0.123792 0.572211 0.960000 0.081 Uiso 1 1 calc R . . . .
C36 C -0.1085(7) 0.8399(6) 1.0457(4) 0.069(2) Uani 1 1 d . U . . .
H36 H -0.123799 0.875304 1.010176 0.082 Uiso 1 1 calc R . . . .
C64 C 0.2567(9) 0.3937(8) 0.8271(8) 0.103(3) Uani 1 1 d . U . . .
H64 H 0.286384 0.349058 0.830681 0.124 Uiso 1 1 calc R . . . .
C86 C -0.2437(7) 0.6797(7) 0.8688(8) 0.090(4) Uani 1 1 d . . . . .
H86 H -0.243072 0.719487 0.832391 0.108 Uiso 1 1 calc R . . . .
C83 C -0.2516(7) 0.5668(7) 0.9825(7) 0.088(3) Uani 1 1 d . . . . .
H83 H -0.253531 0.531020 1.021842 0.106 Uiso 1 1 calc R . . . .
C12 C 0.3729(8) 0.7455(8) 0.9201(7) 0.088(3) Uani 1 1 d . . . . .
H12 H 0.378712 0.790937 0.891092 0.106 Uiso 1 1 calc R . . . .
C34 C -0.1390(8) 0.7837(6) 1.1601(5) 0.077(3) Uani 1 1 d . U . . .
H34 H -0.174597 0.779640 1.200778 0.093 Uiso 1 1 calc R . . . .
C66 C 0.1484(7) 0.4742(6) 0.8685(6) 0.077(3) Uani 1 1 d . U . . .
H66 H 0.105509 0.482624 0.902507 0.092 Uiso 1 1 calc R . . . .
C35 C -0.1578(7) 0.8329(6) 1.1067(5) 0.072(2) Uani 1 1 d . U . . .
H35 H -0.206902 0.863792 1.111431 0.086 Uiso 1 1 calc R . . . .
C26 C 0.2568(7) 0.8943(6) 0.8643(5) 0.072(3) Uani 1 1 d . . . . .
H26 H 0.262950 0.882436 0.906970 0.087 Uiso 1 1 calc R . . . .
C11 C 0.2999(6) 0.7142(6) 0.9328(5) 0.068(2) Uani 1 1 d . . . . .
C85 C -0.3214(8) 0.6494(9) 0.9063(10) 0.112(5) Uani 1 1 d . . . . .
H85 H -0.371986 0.668541 0.892585 0.134 Uiso 1 1 calc R . . . .
C43 C 0.0109(8) 0.9986(6) 0.8205(5) 0.081(3) Uani 1 1 d . . . . .
H43 H -0.005013 1.018317 0.780728 0.097 Uiso 1 1 calc R . . . .
C72 C -0.1143(12) 0.7034(9) 0.7282(7) 0.115(3) Uani 1 1 d . U . . .
H72 H -0.131328 0.657582 0.745305 0.138 Uiso 1 1 calc R . . . .
C32 C -0.0162(9) 0.7454(7) 1.0902(5) 0.094(4) Uani 1 1 d . U . . .
H32 H 0.032271 0.713749 1.085782 0.113 Uiso 1 1 calc R . . . .
C13 C 0.4401(9) 0.7085(10) 0.9514(8) 0.113(5) Uani 1 1 d . . . . .
H13 H 0.491469 0.728636 0.940457 0.135 Uiso 1 1 calc R . . . .
C76 C -0.0539(9) 0.7968(6) 0.7359(5) 0.089(3) Uani 1 1 d . U . . .
H76 H -0.031749 0.817100 0.759628 0.107 Uiso 1 1 calc R . . . .
C14 C 0.4304(9) 0.6429(9) 0.9981(8) 0.108(5) Uani 1 1 d . . . . .
H14 H 0.473395 0.620486 1.020436 0.130 Uiso 1 1 calc R . . . .
C51 C 0.1190(5) 0.6577(5) 0.7176(3) 0.086(3) Uani 1 1 d . U . . .
C52 C 0.0819(7) 0.6274(5) 0.6846(4) 0.133(5) Uani 1 1 d G U . . .
H52 H 0.056050 0.585418 0.706452 0.160 Uiso 1 1 calc R . . . .
C53 C 0.0833(7) 0.6597(7) 0.6188(4) 0.156(5) Uani 1 1 d G U . . .
H53 H 0.058479 0.639409 0.596729 0.187 Uiso 1 1 calc R . . . .
C54 C 0.1219(7) 0.7224(6) 0.5861(3) 0.145(5) Uani 1 1 d G U . . .
H54 H 0.122907 0.744057 0.542148 0.174 Uiso 1 1 calc R . . . .
C55 C 0.1591(6) 0.7528(4) 0.6192(3) 0.109(4) Uani 1 1 d G U . . .
H55 H 0.184907 0.794715 0.597289 0.131 Uiso 1 1 calc R . . . .
C56 C 0.1576(5) 0.7204(4) 0.6849(3) 0.079(2) Uani 1 1 d G U . . .
H56 H 0.182479 0.740725 0.707011 0.095 Uiso 1 1 calc R . . . .
C45 C 0.0562(9) 1.0126(6) 0.9098(6) 0.086(3) Uani 1 1 d . . . . .
H45 H 0.073670 1.041338 0.928559 0.103 Uiso 1 1 calc R . . . .
C2 C 0.1337(6) 0.7744(5) 0.9696(4) 0.0527(18) Uani 1 1 d . . . . .
H2A H 0.132432 0.731898 1.006638 0.063 Uiso 1 1 calc R . . . .
H2B H 0.153658 0.811413 0.979813 0.063 Uiso 1 1 calc R . . . .
C22 C 0.2241(8) 0.8621(6) 0.7789(5) 0.078(3) Uani 1 1 d . . . . .
H22 H 0.207093 0.829296 0.764393 0.094 Uiso 1 1 calc R . . . .
C46 C 0.0495(8) 0.9409(6) 0.9428(5) 0.074(3) Uani 1 1 d . . . . .
H46 H 0.059439 0.922246 0.984633 0.089 Uiso 1 1 calc R . . . .
C65 C 0.1903(9) 0.4046(8) 0.8751(7) 0.099(3) Uani 1 1 d . U . . .
H65 H 0.172366 0.367019 0.911717 0.119 Uiso 1 1 calc R . . . .
C81 C -0.1677(5) 0.6459(5) 0.8899(5) 0.057(2) Uani 1 1 d . . . . .
Rh4 Rh 0.36586(4) 0.77193(3) 0.36275(3) 0.05298(17) Uani 1 1 d . . . . .
Rh3 Rh 0.52810(4) 0.80603(3) 0.28859(3) 0.04816(16) Uani 1 1 d . . . . .
Se2 Se 0.48608(9) 0.64058(6) 0.30665(8) 0.0913(4) Uani 1 1 d . . . . .
Cl4 Cl 0.22735(17) 0.7850(2) 0.42451(12) 0.0912(9) Uani 1 1 d . . . . .
Cl3 Cl 0.64978(15) 0.86769(15) 0.23234(10) 0.0720(6) Uani 1 1 d . . . . .
P7 P 0.48300(12) 0.84260(9) 0.19127(8) 0.0408(4) Uani 1 1 d . . . . .
P6 P 0.41386(14) 0.71772(14) 0.45856(10) 0.0606(6) Uani 1 1 d . . . . .
P5 P 0.58369(15) 0.77155(17) 0.38135(10) 0.0689(7) Uani 1 1 d . . . . .
P8 P 0.30475(12) 0.82207(11) 0.27320(9) 0.0453(4) Uani 1 1 d . . . . .
C184 C 0.2046(8) 1.0578(6) 0.2261(6) 0.084(3) Uani 1 1 d . . . . .
H184 H 0.186690 1.106014 0.216252 0.101 Uiso 1 1 calc R . . . .
C174 C 0.0988(9) 0.6947(8) 0.2727(8) 0.105(5) Uani 1 1 d . . . . .
H174 H 0.058942 0.668069 0.270174 0.126 Uiso 1 1 calc R . . . .
C126 C 0.5896(7) 0.8123(6) 0.4882(4) 0.116(6) Uani 1 1 d . . . . .
H126 H 0.591104 0.764140 0.510974 0.139 Uiso 1 1 calc R . . . .
C121 C 0.5866(6) 0.8350(5) 0.4227(4) 0.106(5) Uani 1 1 d G . . . .
C122 C 0.5843(7) 0.9071(6) 0.3887(4) 0.115(6) Uani 1 1 d G . . . .
H122 H 0.582356 0.922270 0.344909 0.137 Uiso 1 1 calc R . . . .
C123 C 0.5850(8) 0.9564(5) 0.4201(6) 0.174(11) Uani 1 1 d G . . . .
H123 H 0.583485 1.004543 0.397275 0.209 Uiso 1 1 calc R . . . .
C124 C 0.5880(8) 0.9336(7) 0.4855(6) 0.161(10) Uani 1 1 d G . . . .
H124 H 0.588423 0.966616 0.506491 0.193 Uiso 1 1 calc R . . . .
C125 C 0.5903(7) 0.8616(8) 0.5196(4) 0.134(7) Uani 1 1 d G . . . .
H125 H 0.592233 0.846415 0.563341 0.161 Uiso 1 1 calc R . . . .
C165 C 0.6752(6) 0.8139(5) 0.0404(5) 0.066(2) Uani 1 1 d . . . . .
H165 H 0.722744 0.837238 0.014771 0.080 Uiso 1 1 calc R . . . .
C151 C 0.4694(5) 0.9381(4) 0.1533(3) 0.0468(16) Uani 1 1 d . . . . .
C133 C 0.3511(9) 0.8787(11) 0.5391(9) 0.117(6) Uani 1 1 d . . . . .
H133 H 0.335150 0.927242 0.525573 0.140 Uiso 1 1 calc R . . . .
C171 C 0.2177(6) 0.7749(5) 0.2744(4) 0.0564(19) Uani 1 1 d . . . . .
C176 C 0.1393(7) 0.8057(7) 0.2668(7) 0.093(4) Uani 1 1 d . . . . .
H176 H 0.125891 0.853778 0.262839 0.112 Uiso 1 1 calc R . . . .
C155 C 0.4582(8) 1.0566(5) 0.1586(5) 0.076(3) Uani 1 1 d . . . . .
H155 H 0.461843 1.087601 0.180743 0.091 Uiso 1 1 calc R . . . .
C6 C 0.3791(5) 0.8129(4) 0.1995(4) 0.0472(16) Uani 1 1 d . . . . .
H6A H 0.355479 0.840707 0.162040 0.057 Uiso 1 1 calc R . . . .
H6B H 0.386687 0.763524 0.200334 0.057 Uiso 1 1 calc R . . . .
C166 C 0.6202(6) 0.8407(5) 0.0888(4) 0.064(2) Uani 1 1 d . . . . .
H166 H 0.632152 0.881325 0.095109 0.077 Uiso 1 1 calc R . . . .
C185 C 0.2168(10) 1.0200(7) 0.2882(6) 0.096(4) Uani 1 1 d . . . . .
H185 H 0.204287 1.042304 0.320412 0.116 Uiso 1 1 calc R . . . .
C183 C 0.2186(6) 1.0250(5) 0.1800(5) 0.068(2) Uani 1 1 d . . . . .
H183 H 0.206806 1.049719 0.139420 0.081 Uiso 1 1 calc R . . . .
C136 C 0.3929(8) 0.7346(8) 0.5806(5) 0.090(4) Uani 1 1 d . . . . .
H136 H 0.404177 0.685490 0.595537 0.108 Uiso 1 1 calc R . . . .
C175 C 0.0780(9) 0.7658(9) 0.2649(9) 0.123(6) Uani 1 1 d . . . . .
H175 H 0.024232 0.787110 0.258514 0.148 Uiso 1 1 calc R . . . .
C135 C 0.3797(11) 0.7761(12) 0.6237(7) 0.118(6) Uani 1 1 d . . . . .
H135 H 0.384284 0.755091 0.666757 0.142 Uiso 1 1 calc R . . . .
C163 C 0.5897(7) 0.7211(6) 0.0693(7) 0.084(4) Uani 1 1 d . . . . .
H163 H 0.577316 0.680621 0.062990 0.101 Uiso 1 1 calc R . . . .
C145 C 0.2588(6) 0.5616(6) 0.5663(8) 0.191(7) Uani 1 1 d . U . . .
H145 H 0.200343 0.558266 0.580795 0.229 Uiso 1 1 calc R . . . .
C144 C 0.3155(9) 0.5019(5) 0.5836(8) 0.205(8) Uani 1 1 d G U . . .
H144 H 0.294929 0.458688 0.609544 0.246 Uiso 1 1 calc R . . . .
C143 C 0.4029(8) 0.5069(5) 0.5620(8) 0.227(9) Uani 1 1 d G U . . .
H143 H 0.440822 0.466942 0.573510 0.273 Uiso 1 1 calc R . . . .
C142 C 0.4336(5) 0.5715(6) 0.5232(7) 0.189(8) Uani 1 1 d G U . . .
H142 H 0.492130 0.574772 0.508726 0.226 Uiso 1 1 calc R . . . .
C141 C 0.3770(6) 0.6311(4) 0.5059(6) 0.106(4) Uani 1 1 d G U . . .
C146 C 0.2896(5) 0.6262(5) 0.5275(7) 0.163(6) Uani 1 1 d G U . . .
H146 H 0.251651 0.666098 0.516009 0.196 Uiso 1 1 calc R . . . .
C132 C 0.3656(8) 0.8386(8) 0.4961(7) 0.093(4) Uani 1 1 d . . . . .
H132 H 0.359201 0.860440 0.453547 0.112 Uiso 1 1 calc R . . . .
C164 C 0.6593(6) 0.7543(5) 0.0309(4) 0.059(2) Uani 1 1 d . . . . .
H164 H 0.695409 0.736532 -0.001153 0.070 Uiso 1 1 calc R . . . .
C153 C 0.4309(7) 1.0376(5) 0.0665(4) 0.064(2) Uani 1 1 d . . . . .
H153 H 0.414592 1.055187 0.026783 0.077 Uiso 1 1 calc R . . . .
C181 C 0.2647(5) 0.9161(5) 0.2542(4) 0.0534(18) Uani 1 1 d . . . . .
C4 C 0.4621(6) 0.7238(5) 0.3173(4) 0.062(2) Uani 1 1 d . . . . .
C152 C 0.4494(6) 0.9647(5) 0.0926(4) 0.056(2) Uani 1 1 d . . . . .
H152 H 0.448247 0.934065 0.069359 0.067 Uiso 1 1 calc R . . . .
C182 C 0.2506(6) 0.9543(5) 0.1935(4) 0.058(2) Uani 1 1 d . . . . .
H182 H 0.262735 0.932406 0.161059 0.070 Uiso 1 1 calc R . . . .
C186 C 0.2473(8) 0.9498(6) 0.3020(5) 0.077(3) Uani 1 1 d . . . . .
H186 H 0.256337 0.924594 0.343309 0.093 Uiso 1 1 calc R . . . .
C154 C 0.4364(8) 1.0832(5) 0.0983(5) 0.073(3) Uani 1 1 d . . . . .
H154 H 0.425620 1.131862 0.079947 0.087 Uiso 1 1 calc R . . . .
C172 C 0.2338(8) 0.7018(7) 0.2861(8) 0.099(4) Uani 1 1 d . . . . .
H172 H 0.285645 0.678986 0.295619 0.119 Uiso 1 1 calc R . . . .
C111 C 0.6938(4) 0.7365(7) 0.3638(5) 0.123(4) Uani 1 1 d . U . . .
C112 C 0.7118(6) 0.6822(7) 0.3351(5) 0.125(4) Uani 1 1 d G U . . .
H112 H 0.668030 0.666084 0.325367 0.150 Uiso 1 1 calc R . . . .
C113 C 0.7951(7) 0.6522(6) 0.3210(6) 0.145(5) Uani 1 1 d G U . . .
H113 H 0.807126 0.615850 0.301880 0.174 Uiso 1 1 calc R . . . .
C114 C 0.8605(5) 0.6763(8) 0.3356(7) 0.173(6) Uani 1 1 d G U . . .
H114 H 0.916232 0.656173 0.326199 0.208 Uiso 1 1 calc R . . . .
C115 C 0.8425(5) 0.7306(9) 0.3643(6) 0.179(6) Uani 1 1 d G U . . .
H115 H 0.886244 0.746731 0.374005 0.215 Uiso 1 1 calc R . . . .
C116 C 0.7592(7) 0.7607(7) 0.3783(5) 0.161(5) Uani 1 1 d G U . . .
H116 H 0.747148 0.796967 0.397492 0.193 Uiso 1 1 calc R . . . .
C131 C 0.3889(6) 0.7678(6) 0.5163(5) 0.071(3) Uani 1 1 d . . . . .
C134 C 0.3607(11) 0.8457(13) 0.6007(10) 0.128(7) Uani 1 1 d . . . . .
H134 H 0.353602 0.873161 0.628434 0.153 Uiso 1 1 calc R . . . .
C156 C 0.4745(7) 0.9840(5) 0.1857(4) 0.061(2) Uani 1 1 d . . . . .
H156 H 0.488911 0.966441 0.226153 0.073 Uiso 1 1 calc R . . . .
C5 C 0.5300(6) 0.6977(6) 0.4442(4) 0.071(3) Uani 1 1 d . . . . .
H5A H 0.548665 0.688751 0.484293 0.086 Uiso 1 1 calc R . . . .
H5B H 0.545678 0.655087 0.430694 0.086 Uiso 1 1 calc R . . . .
C162 C 0.5374(7) 0.7468(6) 0.1171(6) 0.078(3) Uani 1 1 d . . . . .
H162 H 0.491706 0.721830 0.144248 0.094 Uiso 1 1 calc R . . . .
C173 C 0.1730(10) 0.6631(9) 0.2837(11) 0.139(8) Uani 1 1 d . . . . .
H173 H 0.184743 0.614515 0.289793 0.167 Uiso 1 1 calc R . . . .
C161 C 0.5504(5) 0.8082(4) 0.1262(4) 0.0473(16) Uani 1 1 d . . . . .
C209 C 0.5861(10) 0.8897(8) 0.6869(6) 0.157(5) Uani 1 1 d . U . . .
C214 C 0.4991(9) 0.8834(8) 0.7101(7) 0.156(5) Uani 1 1 d G U . . .
H214 H 0.460294 0.923271 0.701433 0.187 Uiso 1 1 calc R . . . .
C213 C 0.4701(7) 0.8174(10) 0.7461(6) 0.159(5) Uani 1 1 d G U . . .
H213 H 0.411844 0.813139 0.761631 0.191 Uiso 1 1 calc R . . . .
C212 C 0.5280(11) 0.7577(8) 0.7590(6) 0.174(5) Uani 1 1 d G U . . .
H212 H 0.508614 0.713554 0.783152 0.209 Uiso 1 1 calc R . . . .
C211 C 0.6150(10) 0.7640(9) 0.7358(7) 0.186(6) Uani 1 1 d G U . . .
H211 H 0.653834 0.724100 0.744475 0.223 Uiso 1 1 calc R . . . .
C210 C 0.6441(7) 0.8300(11) 0.6998(7) 0.171(5) Uani 1 1 d G U . . .
H210 H 0.702285 0.834231 0.684278 0.206 Uiso 1 1 calc R . . . .
C208 C 0.6096(15) 0.9670(16) 0.6425(13) 0.193(7) Uani 1 1 d . U . . .
H20A H 0.565789 0.989726 0.618721 0.289 Uiso 1 1 calc GR . . . .
H20B H 0.663108 0.963675 0.612537 0.289 Uiso 1 1 calc GR . . . .
H20C H 0.613988 0.994466 0.669367 0.289 Uiso 1 1 calc GR . . . .
C216 C 0.2605(6) 0.8378(3) 1.0635(4) 0.095(3) Uani 1 1 d . U . . .
C217 C 0.3319(5) 0.8671(5) 1.0192(4) 0.094(3) Uani 1 1 d G U . . .
H217 H 0.381428 0.838058 1.010121 0.112 Uiso 1 1 calc R . . . .
C218 C 0.3293(5) 0.9399(5) 0.9884(4) 0.100(3) Uani 1 1 d G U . . .
H218 H 0.377047 0.959558 0.958774 0.120 Uiso 1 1 calc R . . . .
C219 C 0.2553(6) 0.9834(4) 1.0020(4) 0.095(3) Uani 1 1 d G U . . .
H219 H 0.253520 1.032068 0.981429 0.114 Uiso 1 1 calc R . . . .
C220 C 0.1839(5) 0.9540(5) 1.0463(4) 0.095(3) Uani 1 1 d G U . . .
H220 H 0.134373 0.983079 1.055431 0.114 Uiso 1 1 calc R . . . .
C221 C 0.1865(5) 0.8812(5) 1.0771(3) 0.091(3) Uani 1 1 d G U . . .
H221 H 0.138752 0.861579 1.106778 0.109 Uiso 1 1 calc R . . . .
C215 C 0.2600(12) 0.7624(8) 1.0960(7) 0.115(4) Uani 1 1 d . U . . .
H21A H 0.220985 0.743476 1.081478 0.172 Uiso 1 1 calc GR . . . .
H21B H 0.242253 0.754193 1.142109 0.172 Uiso 1 1 calc GR . . . .
H21C H 0.316276 0.739497 1.085936 0.172 Uiso 1 1 calc GR . . . .
C207 C 0.5817(13) 0.5146(11) 0.8454(11) 0.140(5) Uani 1 1 d . U . . .
H207 H 0.637580 0.523704 0.840349 0.168 Uiso 1 1 calc R . . . .
C202 C 0.5635(12) 0.4598(10) 0.8256(10) 0.122(4) Uani 1 1 d . U . . .
C205 C 0.4322(14) 0.5458(12) 0.8772(12) 0.150(5) Uani 1 1 d . U . . .
H205 H 0.388470 0.574957 0.894634 0.180 Uiso 1 1 calc R . . . .
C203 C 0.4834(12) 0.4533(11) 0.8274(10) 0.131(4) Uani 1 1 d . U . . .
H203 H 0.472432 0.420881 0.809353 0.157 Uiso 1 1 calc R . . . .
C201 C 0.6373(14) 0.4207(12) 0.7955(13) 0.173(8) Uani 1 1 d . U . . .
H20D H 0.623255 0.374077 0.801025 0.259 Uiso 1 1 calc GR . . . .
H20E H 0.684160 0.416718 0.815560 0.259 Uiso 1 1 calc GR . . . .
H20F H 0.653199 0.445484 0.749904 0.259 Uiso 1 1 calc GR . . . .
C204 C 0.4117(13) 0.4952(11) 0.8566(11) 0.139(5) Uani 1 1 d . U . . .
H204 H 0.355369 0.487772 0.860940 0.167 Uiso 1 1 calc R . . . .
C206 C 0.5120(13) 0.5550(11) 0.8732(12) 0.145(5) Uani 1 1 d . U . . .
H206 H 0.522654 0.589244 0.889301 0.174 Uiso 1 1 calc R . . . .

loop_
_atom_site_aniso_label
_atom_site_aniso_U_11
_atom_site_aniso_U_22
_atom_site_aniso_U_33
_atom_site_aniso_U_23
_atom_site_aniso_U_13
_atom_site_aniso_U_12
Rh2 0.0500(3) 0.0436(3) 0.0368(3) -0.0127(2) -0.0073(2) -0.0072(2)
Rh1 0.0524(3) 0.0528(3) 0.0466(3) -0.0130(2) -0.0108(2) -0.0130(3)
Se1 0.0939(8) 0.0636(6) 0.0571(6) -0.0026(5) -0.0165(5) -0.0155(5)
Cl1 0.0502(11) 0.0907(16) 0.0803(15) -0.0369(13) -0.0091(10) -0.0116(11)
Cl2 0.0554(11) 0.0591(11) 0.0617(11) -0.0274(9) -0.0083(9) 0.0014(8)
P2 0.0610(12) 0.0492(10) 0.0404(9) -0.0143(8) -0.0100(8) -0.0126(9)
P3 0.0461(10) 0.0622(12) 0.0401(9) -0.0185(8) 0.0017(8) -0.0165(9)
P1 0.0544(11) 0.0609(12) 0.0502(11) -0.0181(9) -0.0135(9) -0.0134(9)
P4 0.0483(10) 0.0504(10) 0.0459(10) -0.0185(8) -0.0123(8) -0.0035(8)
C41 0.059(5) 0.059(5) 0.047(4) -0.018(4) 0.003(4) -0.011(4)
C31 0.068(4) 0.067(5) 0.037(3) -0.013(3) -0.003(3) -0.025(3)
C23 0.118(10) 0.085(8) 0.050(5) -0.014(5) 0.001(6) -0.018(7)
C75 0.154(8) 0.087(5) 0.061(4) -0.021(4) -0.023(5) 0.033(5)
C33 0.115(8) 0.109(8) 0.042(4) 0.000(5) -0.002(5) 0.008(6)
C24 0.129(11) 0.066(7) 0.076(7) -0.015(6) 0.018(7) -0.035(7)
C15 0.096(9) 0.106(10) 0.112(11) -0.011(8) -0.053(8) -0.015(8)
C63 0.097(8) 0.114(7) 0.160(10) -0.081(6) 0.031(8) 0.000(6)
C84 0.044(5) 0.099(9) 0.147(13) -0.056(9) -0.010(6) -0.008(5)
C62 0.091(7) 0.094(6) 0.123(7) -0.069(5) 0.039(6) -0.015(5)
C16 0.082(7) 0.072(6) 0.096(8) -0.012(6) -0.042(6) -0.002(5)
C42 0.081(6) 0.055(5) 0.050(5) -0.015(4) -0.003(4) -0.015(4)
C21 0.070(6) 0.056(5) 0.056(5) -0.011(4) -0.011(4) -0.019(4)
C73 0.195(9) 0.133(7) 0.079(5) -0.030(5) -0.070(6) 0.012(7)
C71 0.134(7) 0.069(4) 0.064(4) -0.028(3) -0.042(5) 0.021(5)
C44 0.105(9) 0.046(5) 0.082(7) -0.014(5) 0.010(6) -0.018(5)
C61 0.052(4) 0.080(4) 0.070(5) -0.048(3) -0.003(4) -0.009(4)
C74 0.186(9) 0.119(6) 0.071(5) -0.023(5) -0.048(6) 0.028(7)
C1 0.054(5) 0.062(5) 0.051(4) -0.017(4) -0.004(4) -0.023(4)
C25 0.111(10) 0.079(7) 0.084(8) -0.026(6) -0.005(7) -0.052(7)
C3 0.049(4) 0.041(4) 0.052(4) -0.017(3) -0.006(3) -0.012(3)
C82 0.050(5) 0.076(6) 0.067(6) -0.017(5) -0.005(4) -0.005(4)
C36 0.070(5) 0.087(6) 0.044(3) -0.014(4) -0.012(3) -0.008(4)
C64 0.091(7) 0.101(6) 0.137(9) -0.077(5) -0.022(6) 0.020(6)
C86 0.064(6) 0.078(7) 0.142(12) -0.045(7) -0.037(7) 0.003(5)
C83 0.051(6) 0.102(9) 0.100(9) -0.032(7) 0.008(5) -0.012(5)
C12 0.069(7) 0.106(9) 0.091(8) -0.026(7) -0.022(6) -0.009(6)
C34 0.090(6) 0.087(6) 0.044(4) -0.017(4) 0.008(4) -0.021(4)
C66 0.061(5) 0.088(6) 0.076(5) -0.032(4) -0.014(4) 0.021(4)
C35 0.070(5) 0.086(6) 0.054(4) -0.021(4) -0.003(3) -0.012(4)
C26 0.081(7) 0.072(6) 0.063(6) -0.015(5) -0.014(5) -0.023(5)
C11 0.059(5) 0.082(7) 0.072(6) -0.029(5) -0.022(5) -0.009(5)
C85 0.054(6) 0.116(11) 0.189(17) -0.062(12) -0.044(9) -0.007(7)
C43 0.106(9) 0.062(6) 0.060(6) -0.004(5) -0.002(6) -0.019(6)
C72 0.176(8) 0.105(6) 0.081(5) -0.030(4) -0.069(6) 0.006(6)
C32 0.105(7) 0.093(7) 0.053(4) -0.006(5) -0.001(4) 0.018(5)
C13 0.070(8) 0.148(14) 0.129(12) -0.032(11) -0.038(8) -0.027(8)
C76 0.129(7) 0.067(4) 0.061(4) -0.021(4) -0.021(5) 0.024(4)
C14 0.083(9) 0.126(12) 0.125(12) -0.035(10) -0.044(9) -0.004(8)
C51 0.071(6) 0.143(8) 0.045(4) -0.025(4) 0.008(4) -0.047(6)
C52 0.134(9) 0.222(11) 0.060(5) -0.031(6) -0.009(6) -0.099(9)
C53 0.135(10) 0.280(13) 0.063(5) -0.023(8) -0.022(7) -0.100(10)
C54 0.111(9) 0.258(13) 0.049(5) -0.012(6) 0.000(6) -0.069(9)
C55 0.073(7) 0.170(10) 0.056(5) 0.003(5) -0.005(5) -0.024(7)
C56 0.054(5) 0.110(7) 0.051(4) -0.005(4) 0.003(4) -0.012(4)
C45 0.119(10) 0.053(5) 0.087(8) -0.031(5) -0.003(7) -0.020(6)
C2 0.062(5) 0.055(4) 0.047(4) -0.017(3) -0.016(4) -0.011(4)
C22 0.105(9) 0.068(6) 0.056(5) -0.015(5) -0.005(5) -0.022(6)
C46 0.090(7) 0.074(6) 0.069(6) -0.031(5) -0.016(5) -0.016(5)
C65 0.086(7) 0.095(6) 0.107(7) -0.034(5) -0.027(5) 0.036(6)
C81 0.049(4) 0.061(5) 0.075(6) -0.039(5) -0.018(4) 0.000(4)
Rh4 0.0545(3) 0.0563(3) 0.0432(3) -0.0110(3) -0.0086(2) -0.0034(3)
Rh3 0.0522(3) 0.0539(3) 0.0319(3) -0.0054(2) 0.0003(2) -0.0175(2)
Se2 0.0880(8) 0.0601(6) 0.1027(10) -0.0112(6) -0.0027(7) -0.0006(6)
Cl4 0.0565(13) 0.141(3) 0.0513(12) -0.0048(14) 0.0033(10) -0.0155(15)
Cl3 0.0625(12) 0.0953(17) 0.0465(10) 0.0013(10) -0.0020(9) -0.0377(12)
P7 0.0449(9) 0.0426(9) 0.0320(8) -0.0097(7) -0.0010(7) -0.0111(7)
P6 0.0487(11) 0.0748(14) 0.0411(10) -0.0006(10) -0.0020(8) -0.0058(10)
P5 0.0471(11) 0.113(2) 0.0368(10) -0.0090(11) -0.0001(8) -0.0248(12)
P8 0.0455(10) 0.0513(10) 0.0385(9) -0.0138(8) -0.0052(7) -0.0085(8)
C184 0.100(9) 0.053(5) 0.090(8) -0.019(5) -0.026(7) 0.018(5)
C174 0.072(8) 0.101(10) 0.151(14) -0.034(9) -0.028(8) -0.030(7)
C126 0.097(10) 0.191(17) 0.078(8) -0.047(10) -0.023(7) -0.046(11)
C121 0.087(8) 0.198(17) 0.044(5) -0.037(8) 0.006(5) -0.067(10)
C122 0.135(13) 0.152(14) 0.068(7) -0.041(9) 0.010(8) -0.074(11)
C123 0.21(2) 0.22(2) 0.136(16) -0.101(17) 0.017(15) -0.12(2)
C124 0.162(18) 0.26(3) 0.110(13) -0.105(17) 0.013(12) -0.109(19)
C125 0.105(11) 0.24(2) 0.090(10) -0.075(14) -0.010(9) -0.066(14)
C165 0.058(5) 0.072(6) 0.060(5) -0.026(5) 0.014(4) -0.013(4)
C151 0.051(4) 0.049(4) 0.034(3) -0.008(3) 0.001(3) -0.012(3)
C133 0.084(9) 0.164(16) 0.125(13) -0.089(13) 0.012(9) -0.031(9)
C171 0.056(5) 0.062(5) 0.051(4) -0.015(4) -0.008(4) -0.015(4)
C176 0.058(6) 0.078(7) 0.134(11) -0.010(7) -0.028(7) -0.015(5)
C155 0.116(9) 0.045(5) 0.066(6) -0.019(4) -0.015(6) -0.009(5)
C6 0.043(4) 0.056(4) 0.045(4) -0.020(3) -0.004(3) -0.011(3)
C166 0.071(6) 0.069(6) 0.051(5) -0.026(4) 0.011(4) -0.024(5)
C185 0.137(12) 0.086(8) 0.079(7) -0.053(7) -0.033(8) 0.030(8)
C183 0.065(6) 0.071(6) 0.055(5) -0.012(4) -0.012(4) 0.008(5)
C136 0.086(8) 0.127(10) 0.054(6) -0.025(6) 0.008(5) -0.043(7)
C175 0.079(9) 0.109(11) 0.177(17) -0.007(11) -0.058(10) -0.022(8)
C135 0.107(11) 0.181(18) 0.067(8) -0.039(10) 0.016(7) -0.068(12)
C163 0.066(6) 0.081(7) 0.119(9) -0.069(7) 0.011(6) -0.015(5)
C145 0.130(9) 0.090(8) 0.274(16) 0.021(10) 0.010(12) -0.038(6)
C144 0.161(11) 0.089(8) 0.260(16) 0.035(11) 0.026(13) -0.021(8)
C143 0.158(10) 0.097(8) 0.288(16) 0.065(11) 0.021(13) 0.003(8)
C142 0.116(7) 0.094(8) 0.242(14) 0.060(10) -0.004(11) 0.010(6)
C141 0.078(6) 0.069(5) 0.118(9) 0.006(6) 0.016(6) 0.005(4)
C146 0.091(6) 0.085(7) 0.240(14) 0.012(9) 0.017(10) -0.020(6)
C132 0.072(7) 0.124(11) 0.086(8) -0.038(8) -0.004(6) -0.021(7)
C164 0.055(5) 0.063(5) 0.055(5) -0.024(4) -0.003(4) 0.003(4)
C153 0.076(6) 0.058(5) 0.041(4) 0.001(4) -0.006(4) -0.001(4)
C181 0.050(4) 0.056(4) 0.051(4) -0.020(4) -0.003(3) 0.003(3)
C4 0.049(4) 0.075(6) 0.048(4) 0.003(4) -0.014(4) -0.005(4)
C152 0.070(5) 0.058(5) 0.038(4) -0.016(3) -0.006(4) -0.004(4)
C182 0.059(5) 0.066(5) 0.048(4) -0.019(4) -0.009(4) -0.002(4)
C186 0.107(9) 0.068(6) 0.056(5) -0.028(5) -0.011(5) 0.004(6)
C154 0.094(8) 0.048(5) 0.064(6) -0.010(4) -0.007(5) -0.006(5)
C172 0.070(7) 0.084(8) 0.143(12) -0.049(8) 0.012(7) -0.031(6)
C111 0.061(5) 0.228(13) 0.067(7) -0.026(7) -0.006(5) -0.029(7)
C112 0.069(5) 0.153(12) 0.115(9) 0.006(7) -0.001(6) -0.032(7)
C113 0.075(6) 0.193(13) 0.122(10) -0.008(8) 0.015(7) -0.029(7)
C114 0.070(6) 0.296(16) 0.132(11) -0.051(10) -0.006(8) -0.011(9)
C115 0.070(5) 0.361(17) 0.120(10) -0.090(10) -0.024(8) -0.017(9)
C116 0.066(6) 0.329(16) 0.106(9) -0.089(10) -0.015(7) -0.028(8)
C131 0.057(5) 0.092(7) 0.057(5) -0.020(5) 0.004(4) -0.020(5)
C134 0.104(11) 0.188(19) 0.117(13) -0.102(14) 0.036(10) -0.063(13)
C156 0.085(6) 0.052(5) 0.045(4) -0.015(4) -0.011(4) -0.006(4)
C5 0.052(5) 0.103(8) 0.038(4) 0.002(4) -0.007(4) -0.004(5)
C162 0.073(6) 0.069(6) 0.096(8) -0.045(6) 0.019(6) -0.028(5)
C173 0.088(10) 0.102(11) 0.23(2) -0.090(13) 0.031(12) -0.035(8)
C161 0.050(4) 0.053(4) 0.040(4) -0.017(3) -0.008(3) -0.003(3)
C209 0.118(7) 0.262(13) 0.126(9) -0.089(9) -0.028(7) -0.045(7)
C214 0.118(7) 0.261(13) 0.121(9) -0.093(9) -0.020(7) -0.043(8)
C213 0.121(8) 0.264(14) 0.120(9) -0.085(10) -0.021(7) -0.043(7)
C212 0.126(8) 0.272(14) 0.136(9) -0.067(10) -0.026(8) -0.040(8)
C211 0.127(8) 0.276(14) 0.153(10) -0.059(10) -0.024(8) -0.034(8)
C210 0.117(7) 0.275(14) 0.142(9) -0.074(10) -0.034(8) -0.042(7)
C208 0.138(13) 0.270(15) 0.176(16) -0.072(13) -0.017(12) -0.052(10)
C216 0.119(7) 0.107(5) 0.080(6) -0.034(5) -0.039(5) -0.022(4)
C217 0.101(6) 0.116(6) 0.081(7) -0.039(5) -0.036(5) -0.012(5)
C218 0.103(6) 0.117(6) 0.095(7) -0.038(6) -0.028(6) -0.027(5)
C219 0.100(7) 0.103(6) 0.095(7) -0.025(6) -0.040(6) -0.026(4)
C220 0.106(6) 0.110(6) 0.081(7) -0.032(6) -0.029(5) -0.023(5)
C221 0.108(6) 0.114(6) 0.064(6) -0.031(5) -0.026(5) -0.026(5)
C215 0.173(14) 0.104(6) 0.092(8) -0.034(6) -0.055(9) -0.028(6)
C207 0.123(8) 0.137(11) 0.183(13) -0.079(9) -0.035(10) -0.007(8)
C202 0.110(6) 0.120(9) 0.152(11) -0.062(8) -0.044(8) 0.010(7)
C205 0.124(8) 0.170(12) 0.189(13) -0.093(10) -0.059(10) 0.013(9)
C203 0.113(7) 0.143(11) 0.152(11) -0.062(9) -0.030(9) -0.013(8)
C201 0.132(10) 0.157(16) 0.24(2) -0.103(15) -0.016(15) 0.014(12)
C204 0.106(7) 0.154(12) 0.177(13) -0.074(9) -0.040(9) -0.004(8)
C206 0.127(9) 0.147(11) 0.195(13) -0.096(9) -0.041(10) -0.002(8)

loop_
_atom_type_symbol
_atom_type_description
_atom_type_scat_dispersion_real
_atom_type_scat_dispersion_imag
_atom_type_scat_source
C C 0.0181 0.0091 'International Tables Vol C Tables 4.2.6.8 and 6.1.1.4'
H H 0.0000 0.0000 'International Tables Vol C Tables 4.2.6.8 and 6.1.1.4'
Cl Cl 0.3639 0.7018 'International Tables Vol C Tables 4.2.6.8 and 6.1.1.4'
P P 0.2955 0.4335 'International Tables Vol C Tables 4.2.6.8 and 6.1.1.4'
Rh Rh 0.0927 3.6045 'International Tables Vol C Tables 4.2.6.8 and 6.1.1.4'
Se Se -0.7943 1.1372 'International Tables Vol C Tables 4.2.6.8 and 6.1.1.4'

loop_
_exptl_crystal_face_index_h
_exptl_crystal_face_index_k
_exptl_crystal_face_index_l
_exptl_crystal_face_perp_dist
-8 -1 6 0.0571
8 1 -6 0.0571
-3 -13 -7 0.1193
3 13 7 0.1193
-6 -2 -13 0.0332
6 2 13 0.0332
-2 12 5 0.1170
2 -12 -5 0.1170

loop_
_geom_angle_atom_site_label_1
_geom_angle_atom_site_label_2
_geom_angle_atom_site_label_3
_geom_angle
_geom_angle_site_symmetry_1
_geom_angle_site_symmetry_3
_geom_angle_publ_flag
Cl2 Rh2 Rh1 164.50(6) . . ?
P2 Rh2 Rh1 94.15(6) . . ?
P2 Rh2 Cl2 87.49(8) . . ?
P4 Rh2 Rh1 91.86(5) . . ?
P4 Rh2 Cl2 86.20(7) . . ?
P4 Rh2 P2 173.69(8) . . ?
C1 Rh2 Rh1 44.4(2) . . ?
C1 Rh2 Cl2 151.1(3) . . ?
C1 Rh2 P2 91.8(3) . . ?
C1 Rh2 P4 93.9(3) . . ?
Cl1 Rh1 Rh2 164.25(8) . . ?
P3 Rh1 Rh2 93.96(6) . . ?
P3 Rh1 Cl1 88.02(8) . . ?
P1 Rh1 Rh2 91.37(6) . . ?
P1 Rh1 Cl1 85.97(8) . . ?
P1 Rh1 P3 173.76(8) . . ?
C1 Rh1 Rh2 43.8(3) . . ?
C1 Rh1 Cl1 151.8(3) . . ?
C1 Rh1 P3 92.7(2) . . ?
C1 Rh1 P1 93.4(2) . . ?
C41 P2 Rh2 115.4(3) . . ?
C41 P2 C31 104.5(4) . . ?
C31 P2 Rh2 115.8(3) . . ?
C2 P2 Rh2 113.0(3) . . ?
C2 P2 C41 104.6(4) . . ?
C2 P2 C31 102.2(4) . . ?
C61 P3 Rh1 116.2(3) . . ?
C3 P3 Rh1 112.0(3) . . ?
C3 P3 C61 102.6(4) . . ?
C3 P3 C51 103.3(4) . . ?
C51 P3 Rh1 115.4(3) . . ?
C51 P3 C61 105.7(4) . . ?
C21 P1 Rh1 115.2(3) . . ?
C21 P1 C11 107.9(5) . . ?
C21 P1 C2 104.8(4) . . ?
C11 P1 Rh1 114.2(3) . . ?
C11 P1 C2 100.2(4) . . ?
C2 P1 Rh1 113.1(3) . . ?
C71 P4 Rh2 116.0(4) . . ?
C3 P4 Rh2 112.6(3) . . ?
C3 P4 C71 105.3(4) . . ?
C81 P4 Rh2 113.3(3) . . ?
C81 P4 C71 105.3(6) . . ?
C81 P4 C3 103.2(4) . . ?
C42 C41 P2 121.7(7) . . ?
C42 C41 C46 118.6(9) . . ?
C46 C41 P2 119.6(8) . . ?
C36 C31 P2 120.2(7) . . ?
C36 C31 C32 118.8(9) . . ?
C32 C31 P2 120.9(8) . . ?
C24 C23 H23 120.2 . . ?
C22 C23 H23 120.2 . . ?
C22 C23 C24 119.7(11) . . ?
C74 C75 H75 119.2 . . ?
C74 C75 C76 121.6(17) . . ?
C76 C75 H75 119.2 . . ?
C34 C33 H33 119.2 . . ?
C34 C33 C32 121.6(11) . . ?
C32 C33 H33 119.2 . . ?
C23 C24 H24 120.2 . . ?
C25 C24 C23 119.5(10) . . ?
C25 C24 H24 120.2 . . ?
C16 C15 H15 120.4 . . ?
C14 C15 H15 120.4 . . ?
C14 C15 C16 119.2(14) . . ?
C62 C63 H63 117.7 . . ?
C62 C63 C64 124.5(13) . . ?
C64 C63 H63 117.7 . . ?
C83 C84 H84 120.0 . . ?
C83 C84 C85 120.1(12) . . ?
C85 C84 H84 120.0 . . ?
C63 C62 H62 121.3 . . ?
C63 C62 C61 117.3(15) . . ?
C61 C62 H62 121.3 . . ?
C15 C16 H16 118.9 . . ?
C15 C16 C11 122.2(12) . . ?
C11 C16 H16 118.9 . . ?
C41 C42 H42 118.9 . . ?
C41 C42 C43 122.1(10) . . ?
C43 C42 H42 118.9 . . ?
C26 C21 P1 121.0(7) . . ?
C22 C21 P1 120.0(7) . . ?
C22 C21 C26 118.9(9) . . ?
C74 C73 H73 120.3 . . ?
C74 C73 C72 119.3(17) . . ?
C72 C73 H73 120.3 . . ?
C72 C71 P4 121.3(11) . . ?
C76 C71 P4 120.7(10) . . ?
C76 C71 C72 118.0(12) . . ?
C43 C44 H44 119.5 . . ?
C45 C44 H44 119.5 . . ?
C45 C44 C43 121.0(10) . . ?
C62 C61 P3 119.6(10) . . ?
C66 C61 P3 120.6(7) . . ?
C66 C61 C62 119.8(11) . . ?
C75 C74 C73 120.7(15) . . ?
C75 C74 H74 119.7 . . ?
C73 C74 H74 119.7 . . ?
Rh2 C1 Rh1 91.8(4) . . ?
Se1 C1 Rh2 134.1(5) . . ?
Se1 C1 Rh1 134.1(5) . . ?
C24 C25 H25 119.7 . . ?
C26 C25 C24 120.5(11) . . ?
C26 C25 H25 119.7 . . ?
P3 C3 P4 110.2(4) . . ?
P3 C3 H3A 109.6 . . ?
P3 C3 H3B 109.6 . . ?
P4 C3 H3A 109.6 . . ?
P4 C3 H3B 109.6 . . ?
H3A C3 H3B 108.1 . . ?
C83 C82 H82 118.7 . . ?
C81 C82 H82 118.7 . . ?
C81 C82 C83 122.5(11) . . ?
C31 C36 H36 120.1 . . ?
C31 C36 C35 119.7(10) . . ?
C35 C36 H36 120.1 . . ?
C63 C64 H64 121.0 . . ?
C65 C64 C63 118.0(13) . . ?
C65 C64 H64 121.0 . . ?
C85 C86 H86 121.7 . . ?
C81 C86 H86 121.7 . . ?
C81 C86 C85 116.6(13) . . ?
C84 C83 C82 119.6(13) . . ?
C84 C83 H83 120.2 . . ?
C82 C83 H83 120.2 . . ?
C11 C12 H12 120.1 . . ?
C11 C12 C13 119.7(13) . . ?
C13 C12 H12 120.1 . . ?
C33 C34 H34 121.1 . . ?
C33 C34 C35 117.8(10) . . ?
C35 C34 H34 121.1 . . ?
C61 C66 H66 119.5 . . ?
C61 C66 C65 121.0(11) . . ?
C65 C66 H66 119.5 . . ?
C36 C35 H35 118.4 . . ?
C34 C35 C36 123.2(11) . . ?
C34 C35 H35 118.4 . . ?
C21 C26 H26 119.7 . . ?
C25 C26 C21 120.5(10) . . ?
C25 C26 H26 119.7 . . ?
C16 C11 P1 116.7(8) . . ?
C12 C11 P1 124.5(10) . . ?
C12 C11 C16 118.5(11) . . ?
C84 C85 C86 122.0(12) . . ?
C84 C85 H85 119.0 . . ?
C86 C85 H85 119.0 . . ?
C42 C43 C44 118.0(11) . . ?
C42 C43 H43 121.0 . . ?
C44 C43 H43 121.0 . . ?
C73 C72 H72 120.5 . . ?
C71 C72 C73 119.0(16) . . ?
C71 C72 H72 120.5 . . ?
C31 C32 C33 118.7(11) . . ?
C31 C32 H32 120.6 . . ?
C33 C32 H32 120.6 . . ?
C12 C13 H13 119.5 . . ?
C14 C13 C12 120.9(13) . . ?
C14 C13 H13 119.5 . . ?
C75 C76 H76 119.4 . . ?
C71 C76 C75 121.2(14) . . ?
C71 C76 H76 119.4 . . ?
C15 C14 C13 119.2(13) . . ?
C15 C14 H14 120.4 . . ?
C13 C14 H14 120.4 . . ?
C52 C51 P3 120.0(4) . . ?
C52 C51 C56 120.0 . . ?
C56 C51 P3 120.0(4) . . ?
C51 C52 H52 120.0 . . ?
C53 C52 C51 120.0 . . ?
C53 C52 H52 120.0 . . ?
C52 C53 H53 120.0 . . ?
C52 C53 C54 120.0 . . ?
C54 C53 H53 120.0 . . ?
C53 C54 H54 120.0 . . ?
C53 C54 C55 120.0 . . ?
C55 C54 H54 120.0 . . ?
C54 C55 H55 120.0 . . ?
C56 C55 C54 120.0 . . ?
C56 C55 H55 120.0 . . ?
C51 C56 H56 120.0 . . ?
C55 C56 C51 120.0 . . ?
C55 C56 H56 120.0 . . ?
C44 C45 H45 120.0 . . ?
C44 C45 C46 119.9(11) . . ?
C46 C45 H45 120.0 . . ?
P2 C2 P1 110.6(4) . . ?
P2 C2 H2A 109.5 . . ?
P2 C2 H2B 109.5 . . ?
P1 C2 H2A 109.5 . . ?
P1 C2 H2B 109.5 . . ?
H2A C2 H2B 108.1 . . ?
C23 C22 C21 120.8(11) . . ?
C23 C22 H22 119.6 . . ?
C21 C22 H22 119.6 . . ?
C41 C46 H46 119.9 . . ?
C45 C46 C41 120.2(11) . . ?
C45 C46 H46 119.9 . . ?
C64 C65 C66 119.1(15) . . ?
C64 C65 H65 120.4 . . ?
C66 C65 H65 120.4 . . ?
C82 C81 P4 119.9(7) . . ?
C82 C81 C86 118.9(10) . . ?
C86 C81 P4 120.9(9) . . ?
Cl4 Rh4 Rh3 159.68(10) . . ?
P6 Rh4 Rh3 93.65(6) . . ?
P6 Rh4 Cl4 89.19(9) . . ?
P8 Rh4 Rh3 92.10(5) . . ?
P8 Rh4 Cl4 85.60(8) . . ?
P8 Rh4 P6 174.22(8) . . ?
C4 Rh4 Rh3 44.5(3) . . ?
C4 Rh4 Cl4 155.8(3) . . ?
C4 Rh4 P6 89.7(3) . . ?
C4 Rh4 P8 94.0(3) . . ?
Cl3 Rh3 Rh4 162.68(8) . . ?
P7 Rh3 Rh4 93.03(5) . . ?
P7 Rh3 Cl3 87.84(7) . . ?
P7 Rh3 P5 175.58(7) . . ?
P5 Rh3 Rh4 91.39(6) . . ?
P5 Rh3 Cl3 87.94(8) . . ?
C4 Rh3 Rh4 43.7(3) . . ?
C4 Rh3 Cl3 153.6(3) . . ?
C4 Rh3 P7 89.0(3) . . ?
C4 Rh3 P5 94.2(3) . . ?
C151 P7 Rh3 115.9(3) . . ?
C151 P7 C6 104.0(4) . . ?
C151 P7 C161 104.4(3) . . ?
C6 P7 Rh3 112.9(3) . . ?
C6 P7 C161 101.9(4) . . ?
C161 P7 Rh3 116.0(3) . . ?
C141 P6 Rh4 115.7(5) . . ?
C141 P6 C5 101.9(5) . . ?
C131 P6 Rh4 115.9(4) . . ?
C131 P6 C141 104.4(6) . . ?
C131 P6 C5 104.8(5) . . ?
C5 P6 Rh4 112.6(3) . . ?
C121 P5 Rh3 121.0(4) . . ?
C121 P5 C5 105.4(5) . . ?
C111 P5 Rh3 110.3(3) . . ?
C111 P5 C121 103.2(5) . . ?
C111 P5 C5 104.4(5) . . ?
C5 P5 Rh3 111.2(3) . . ?
C171 P8 Rh4 113.5(3) . . ?
C171 P8 C181 106.0(4) . . ?
C6 P8 Rh4 111.1(3) . . ?
C6 P8 C171 100.6(4) . . ?
C6 P8 C181 105.4(4) . . ?
C181 P8 Rh4 118.4(3) . . ?
C185 C184 H184 119.8 . . ?
C183 C184 H184 119.8 . . ?
C183 C184 C185 120.5(10) . . ?
C175 C174 H174 119.0 . . ?
C173 C174 H174 119.0 . . ?
C173 C174 C175 121.9(13) . . ?
C121 C126 H126 120.0 . . ?
C121 C126 C125 120.0 . . ?
C125 C126 H126 120.0 . . ?
C126 C121 P5 120.6(5) . . ?
C126 C121 C122 120.0 . . ?
C122 C121 P5 119.4(5) . . ?
C121 C122 H122 120.0 . . ?
C123 C122 C121 120.0 . . ?
C123 C122 H122 120.0 . . ?
C122 C123 H123 120.0 . . ?
C122 C123 C124 120.0 . . ?
C124 C123 H123 120.0 . . ?
C123 C124 H124 120.0 . . ?
C125 C124 C123 120.0 . . ?
C125 C124 H124 120.0 . . ?
C126 C125 H125 120.0 . . ?
C124 C125 C126 120.0 . . ?
C124 C125 H125 120.0 . . ?
C166 C165 H165 119.7 . . ?
C164 C165 H165 119.7 . . ?
C164 C165 C166 120.5(9) . . ?
C152 C151 P7 119.9(6) . . ?
C156 C151 P7 120.5(6) . . ?
C156 C151 C152 119.6(8) . . ?
C132 C133 H133 120.6 . . ?
C134 C133 H133 120.6 . . ?
C134 C133 C132 118.9(19) . . ?
C176 C171 P8 124.5(8) . . ?
C176 C171 C172 118.7(10) . . ?
C172 C171 P8 116.8(8) . . ?
C171 C176 H176 119.8 . . ?
C171 C176 C175 120.4(13) . . ?
C175 C176 H176 119.8 . . ?
C154 C155 H155 120.0 . . ?
C156 C155 H155 120.0 . . ?
C156 C155 C154 120.1(9) . . ?
P7 C6 H6A 109.3 . . ?
P7 C6 H6B 109.3 . . ?
P8 C6 P7 111.5(4) . . ?
P8 C6 H6A 109.3 . . ?
P8 C6 H6B 109.3 . . ?
H6A C6 H6B 108.0 . . ?
C165 C166 H166 119.6 . . ?
C161 C166 C165 120.8(9) . . ?
C161 C166 H166 119.6 . . ?
C184 C185 H185 120.1 . . ?
C186 C185 C184 119.9(10) . . ?
C186 C185 H185 120.1 . . ?
C184 C183 H183 120.2 . . ?
C184 C183 C182 119.6(9) . . ?
C182 C183 H183 120.2 . . ?
C135 C136 H136 120.3 . . ?
C131 C136 H136 120.3 . . ?
C131 C136 C135 119.4(15) . . ?
C174 C175 C176 118.5(13) . . ?
C174 C175 H175 120.7 . . ?
C176 C175 H175 120.7 . . ?
C136 C135 H135 120.9 . . ?
C134 C135 C136 118.2(16) . . ?
C134 C135 H135 120.9 . . ?
C164 C163 H163 119.7 . . ?
C164 C163 C162 120.6(9) . . ?
C162 C163 H163 119.7 . . ?
C144 C145 H145 120.0 . . ?
C144 C145 C146 120.0 . . ?
C146 C145 H145 120.0 . . ?
C145 C144 H144 120.0 . . ?
C145 C144 C143 120.0 . . ?
C143 C144 H144 120.0 . . ?
C144 C143 H143 120.0 . . ?
C144 C143 C142 120.0 . . ?
C142 C143 H143 120.0 . . ?
C143 C142 H142 120.0 . . ?
C143 C142 C141 120.0 . . ?
C141 C142 H142 120.0 . . ?
C142 C141 P6 121.7(5) . . ?
C146 C141 P6 118.2(5) . . ?
C146 C141 C142 120.0 . . ?
C145 C146 H146 120.0 . . ?
C141 C146 C145 120.0 . . ?
C141 C146 H146 120.0 . . ?
C133 C132 H132 119.9 . . ?
C131 C132 C133 120.1(15) . . ?
C131 C132 H132 119.9 . . ?
C165 C164 C163 118.5(8) . . ?
C165 C164 H164 120.8 . . ?
C163 C164 H164 120.8 . . ?
C152 C153 H153 119.6 . . ?
C154 C153 H153 119.6 . . ?
C154 C153 C152 120.9(9) . . ?
C182 C181 P8 121.4(7) . . ?
C182 C181 C186 118.9(9) . . ?
C186 C181 P8 119.7(7) . . ?
Rh4 C4 Rh3 91.8(5) . . ?
Se2 C4 Rh4 135.8(5) . . ?
Se2 C4 Rh3 132.3(5) . . ?
C151 C152 C153 119.6(8) . . ?
C151 C152 H152 120.2 . . ?
C153 C152 H152 120.2 . . ?
C183 C182 H182 119.5 . . ?
C181 C182 C183 120.9(9) . . ?
C181 C182 H182 119.5 . . ?
C185 C186 C181 120.0(10) . . ?
C185 C186 H186 120.0 . . ?
C181 C186 H186 120.0 . . ?
C155 C154 H154 120.3 . . ?
C153 C154 C155 119.5(9) . . ?
C153 C154 H154 120.3 . . ?
C171 C172 H172 119.9 . . ?
C173 C172 C171 120.2(14) . . ?
C173 C172 H172 119.9 . . ?
C112 C111 P5 117.0(7) . . ?
C112 C111 C116 120.0 . . ?
C116 C111 P5 123.0(7) . . ?
C111 C112 H112 120.0 . . ?
C113 C112 C111 120.0 . . ?
C113 C112 H112 120.0 . . ?
C112 C113 H113 120.0 . . ?
C112 C113 C114 120.0 . . ?
C114 C113 H113 120.0 . . ?
C113 C114 H114 120.0 . . ?
C113 C114 C115 120.0 . . ?
C115 C114 H114 120.0 . . ?
C114 C115 H115 120.0 . . ?
C116 C115 C114 120.0 . . ?
C116 C115 H115 120.0 . . ?
C111 C116 H116 120.0 . . ?
C115 C116 C111 120.0 . . ?
C115 C116 H116 120.0 . . ?
C136 C131 P6 120.6(10) . . ?
C132 C131 P6 119.5(9) . . ?
C132 C131 C136 119.9(12) . . ?
C133 C134 H134 118.3 . . ?
C135 C134 C133 123.3(16) . . ?
C135 C134 H134 118.3 . . ?
C151 C156 C155 120.3(9) . . ?
C151 C156 H156 119.8 . . ?
C155 C156 H156 119.8 . . ?
P6 C5 H5A 109.5 . . ?
P6 C5 H5B 109.5 . . ?
P5 C5 P6 110.9(5) . . ?
P5 C5 H5A 109.5 . . ?
P5 C5 H5B 109.5 . . ?
H5A C5 H5B 108.0 . . ?
C163 C162 H162 119.1 . . ?
C161 C162 C163 121.9(9) . . ?
C161 C162 H162 119.1 . . ?
C174 C173 C172 120.0(15) . . ?
C174 C173 H173 120.0 . . ?
C172 C173 H173 120.0 . . ?
C166 C161 P7 119.4(6) . . ?
C166 C161 C162 117.6(8) . . ?
C162 C161 P7 122.8(7) . . ?
C214 C209 C210 120.0 . . ?
C214 C209 C208 114.4(15) . . ?
C210 C209 C208 125.4(15) . . ?
C209 C214 H214 120.0 . . ?
C209 C214 C213 120.0 . . ?
C213 C214 H214 120.0 . . ?
C214 C213 H213 120.0 . . ?
C214 C213 C212 120.0 . . ?
C212 C213 H213 120.0 . . ?
C213 C212 H212 120.0 . . ?
C211 C212 C213 120.0 . . ?
C211 C212 H212 120.0 . . ?
C212 C211 H211 120.0 . . ?
C212 C211 C210 120.0 . . ?
C210 C211 H211 120.0 . . ?
C209 C210 H210 120.0 . . ?
C211 C210 C209 120.0 . . ?
C211 C210 H210 120.0 . . ?
C209 C208 H20A 109.5 . . ?
C209 C208 H20B 109.5 . . ?
C209 C208 H20C 109.5 . . ?
H20A C208 H20B 109.5 . . ?
H20A C208 H20C 109.5 . . ?
H20B C208 H20C 109.5 . . ?
C217 C216 C221 120.0 . . ?
C217 C216 C215 121.9(10) . . ?
C221 C216 C215 118.1(10) . . ?
C216 C217 H217 120.0 . . ?
C216 C217 C218 120.0 . . ?
C218 C217 H217 120.0 . . ?
C217 C218 H218 120.0 . . ?
C219 C218 C217 120.0 . . ?
C219 C218 H218 120.0 . . ?
C218 C219 H219 120.0 . . ?
C220 C219 C218 120.0 . . ?
C220 C219 H219 120.0 . . ?
C219 C220 H220 120.0 . . ?
C221 C220 C219 120.0 . . ?
C221 C220 H220 120.0 . . ?
C216 C221 H221 120.0 . . ?
C220 C221 C216 120.0 . . ?
C220 C221 H221 120.0 . . ?
C216 C215 H21A 109.5 . . ?
C216 C215 H21B 109.5 . . ?
C216 C215 H21C 109.5 . . ?
H21A C215 H21B 109.5 . . ?
H21A C215 H21C 109.5 . . ?
H21B C215 H21C 109.5 . . ?
C202 C207 H207 121.2 . . ?
C206 C207 H207 121.2 . . ?
C206 C207 C202 117.6(19) . . ?
C207 C202 C201 115.7(19) . . ?
C203 C202 C207 119.3(18) . . ?
C203 C202 C201 124.3(19) . . ?
C204 C205 H205 118.9 . . ?
C206 C205 H205 118.9 . . ?
C206 C205 C204 122(2) . . ?
C202 C203 H203 118.9 . . ?
C202 C203 C204 122.2(19) . . ?
C204 C203 H203 118.9 . . ?
C202 C201 H20D 109.5 . . ?
C202 C201 H20E 109.5 . . ?
C202 C201 H20F 109.5 . . ?
H20D C201 H20E 109.5 . . ?
H20D C201 H20F 109.5 . . ?
H20E C201 H20F 109.5 . . ?
C205 C204 C203 116.0(19) . . ?
C205 C204 H204 122.0 . . ?
C203 C204 H204 122.0 . . ?
C207 C206 H206 118.9 . . ?
C205 C206 C207 122(2) . . ?
C205 C206 H206 118.9 . . ?

loop_
_geom_bond_atom_site_label_1
_geom_bond_atom_site_label_2
_geom_bond_distance
_geom_bond_site_symmetry_2
_geom_bond_publ_flag
Rh2 Rh1 2.7574(9) . ?
Rh2 Cl2 2.351(2) . ?
Rh2 P2 2.319(2) . ?
Rh2 P4 2.307(2) . ?
Rh2 C1 1.911(10) . ?
Rh1 Cl1 2.347(2) . ?
Rh1 P3 2.323(2) . ?
Rh1 P1 2.315(2) . ?
Rh1 C1 1.929(8) . ?
Se1 C1 1.746(9) . ?
P2 C41 1.816(9) . ?
P2 C31 1.855(8) . ?
P2 C2 1.805(9) . ?
P3 C61 1.832(10) . ?
P3 C3 1.819(8) . ?
P3 C51 1.818(5) . ?
P1 C21 1.818(9) . ?
P1 C11 1.824(10) . ?
P1 C2 1.830(9) . ?
P4 C71 1.844(11) . ?
P4 C3 1.835(8) . ?
P4 C81 1.815(9) . ?
C41 C42 1.375(13) . ?
C41 C46 1.394(13) . ?
C31 C36 1.343(14) . ?
C31 C32 1.353(14) . ?
C23 H23 0.9300 . ?
C23 C24 1.418(18) . ?
C23 C22 1.367(16) . ?
C75 H75 0.9300 . ?
C75 C74 1.27(2) . ?
C75 C76 1.368(16) . ?
C33 H33 0.9300 . ?
C33 C34 1.295(17) . ?
C33 C32 1.435(15) . ?
C24 H24 0.9300 . ?
C24 C25 1.372(18) . ?
C15 H15 0.9300 . ?
C15 C16 1.386(16) . ?
C15 C14 1.38(2) . ?
C63 H63 0.9300 . ?
C63 C62 1.36(2) . ?
C63 C64 1.38(2) . ?
C84 H84 0.9300 . ?
C84 C83 1.342(18) . ?
C84 C85 1.34(2) . ?
C62 H62 0.9300 . ?
C62 C61 1.392(13) . ?
C16 H16 0.9300 . ?
C16 C11 1.400(16) . ?
C42 H42 0.9300 . ?
C42 C43 1.386(14) . ?
C21 C26 1.409(14) . ?
C21 C22 1.385(14) . ?
C73 H73 0.9300 . ?
C73 C74 1.36(3) . ?
C73 C72 1.399(19) . ?
C71 C72 1.373(18) . ?
C71 C76 1.347(18) . ?
C44 H44 0.9300 . ?
C44 C43 1.397(17) . ?
C44 C45 1.367(18) . ?
C61 C66 1.363(16) . ?
C74 H74 0.9300 . ?
C25 H25 0.9300 . ?
C25 C26 1.368(15) . ?
C3 H3A 0.9700 . ?
C3 H3B 0.9700 . ?
C82 H82 0.9300 . ?
C82 C83 1.406(14) . ?
C82 C81 1.332(14) . ?
C36 H36 0.9300 . ?
C36 C35 1.367(13) . ?
C64 H64 0.9300 . ?
C64 C65 1.357(19) . ?
C86 H86 0.9300 . ?
C86 C85 1.43(2) . ?
C86 C81 1.420(14) . ?
C83 H83 0.9300 . ?
C12 H12 0.9300 . ?
C12 C11 1.361(16) . ?
C12 C13 1.419(19) . ?
C34 H34 0.9300 . ?
C34 C35 1.338(15) . ?
C66 H66 0.9300 . ?
C66 C65 1.423(16) . ?
C35 H35 0.9300 . ?
C26 H26 0.9300 . ?
C85 H85 0.9300 . ?
C43 H43 0.9300 . ?
C72 H72 0.9300 . ?
C32 H32 0.9300 . ?
C13 H13 0.9300 . ?
C13 C14 1.38(2) . ?
C76 H76 0.9300 . ?
C14 H14 0.9300 . ?
C51 C52 1.3900 . ?
C51 C56 1.3900 . ?
C52 H52 0.9300 . ?
C52 C53 1.3900 . ?
C53 H53 0.9300 . ?
C53 C54 1.3900 . ?
C54 H54 0.9300 . ?
C54 C55 1.3900 . ?
C55 H55 0.9300 . ?
C55 C56 1.3900 . ?
C56 H56 0.9300 . ?
C45 H45 0.9300 . ?
C45 C46 1.389(15) . ?
C2 H2A 0.9700 . ?
C2 H2B 0.9700 . ?
C22 H22 0.9300 . ?
C46 H46 0.9300 . ?
C65 H65 0.9300 . ?
Rh4 Rh3 2.7933(9) . ?
Rh4 Cl4 2.344(3) . ?
Rh4 P6 2.324(2) . ?
Rh4 P8 2.313(2) . ?
Rh4 C4 1.931(10) . ?
Rh3 Cl3 2.357(2) . ?
Rh3 P7 2.3198(19) . ?
Rh3 P5 2.322(2) . ?
Rh3 C4 1.957(10) . ?
Se2 C4 1.727(11) . ?
P7 C151 1.819(8) . ?
P7 C6 1.834(8) . ?
P7 C161 1.838(8) . ?
P6 C141 1.818(7) . ?
P6 C131 1.812(11) . ?
P6 C5 1.833(10) . ?
P5 C121 1.816(8) . ?
P5 C111 1.804(8) . ?
P5 C5 1.832(10) . ?
P8 C171 1.823(9) . ?
P8 C6 1.818(8) . ?
P8 C181 1.831(9) . ?
C184 H184 0.9300 . ?
C184 C185 1.390(17) . ?
C184 C183 1.348(15) . ?
C174 H174 0.9300 . ?
C174 C175 1.37(2) . ?
C174 C173 1.31(2) . ?
C126 H126 0.9300 . ?
C126 C121 1.3900 . ?
C126 C125 1.3900 . ?
C121 C122 1.3900 . ?
C122 H122 0.9300 . ?
C122 C123 1.3900 . ?
C123 H123 0.9300 . ?
C123 C124 1.3900 . ?
C124 H124 0.9300 . ?
C124 C125 1.3900 . ?
C125 H125 0.9300 . ?
C165 H165 0.9300 . ?
C165 C166 1.407(12) . ?
C165 C164 1.356(14) . ?
C151 C152 1.385(11) . ?
C151 C156 1.369(12) . ?
C133 H133 0.9300 . ?
C133 C132 1.398(19) . ?
C133 C134 1.35(3) . ?
C171 C176 1.347(15) . ?
C171 C172 1.390(16) . ?
C176 H176 0.9300 . ?
C176 C175 1.398(18) . ?
C155 H155 0.9300 . ?
C155 C154 1.387(15) . ?
C155 C156 1.387(13) . ?
C6 H6A 0.9700 . ?
C6 H6B 0.9700 . ?
C166 H166 0.9300 . ?
C166 C161 1.347(12) . ?
C185 H185 0.9300 . ?
C185 C186 1.369(16) . ?
C183 H183 0.9300 . ?
C183 C182 1.383(13) . ?
C136 H136 0.9300 . ?
C136 C135 1.42(2) . ?
C136 C131 1.381(16) . ?
C175 H175 0.9300 . ?
C135 H135 0.9300 . ?
C135 C134 1.33(3) . ?
C163 H163 0.9300 . ?
C163 C164 1.357(14) . ?
C163 C162 1.371(14) . ?
C145 H145 0.9300 . ?
C145 C144 1.3900 . ?
C145 C146 1.3900 . ?
C144 H144 0.9300 . ?
C144 C143 1.3900 . ?
C143 H143 0.9300 . ?
C143 C142 1.3900 . ?
C142 H142 0.9300 . ?
C142 C141 1.3900 . ?
C141 C146 1.3900 . ?
C146 H146 0.9300 . ?
C132 H132 0.9300 . ?
C132 C131 1.356(18) . ?
C164 H164 0.9300 . ?
C153 H153 0.9300 . ?
C153 C152 1.393(12) . ?
C153 C154 1.356(14) . ?
C181 C182 1.373(12) . ?
C181 C186 1.388(13) . ?
C152 H152 0.9300 . ?
C182 H182 0.9300 . ?
C186 H186 0.9300 . ?
C154 H154 0.9300 . ?
C172 H172 0.9300 . ?
C172 C173 1.380(19) . ?
C111 C112 1.3900 . ?
C111 C116 1.3900 . ?
C112 H112 0.9300 . ?
C112 C113 1.3900 . ?
C113 H113 0.9300 . ?
C113 C114 1.3900 . ?
C114 H114 0.9300 . ?
C114 C115 1.3900 . ?
C115 H115 0.9300 . ?
C115 C116 1.3900 . ?
C116 H116 0.9300 . ?
C134 H134 0.9300 . ?
C156 H156 0.9300 . ?
C5 H5A 0.9700 . ?
C5 H5B 0.9700 . ?
C162 H162 0.9300 . ?
C162 C161 1.368(12) . ?
C173 H173 0.9300 . ?
C209 C214 1.3900 . ?
C209 C210 1.3900 . ?
C209 C208 1.59(3) . ?
C214 H214 0.9300 . ?
C214 C213 1.3900 . ?
C213 H213 0.9300 . ?
C213 C212 1.3900 . ?
C212 H212 0.9300 . ?
C212 C211 1.3900 . ?
C211 H211 0.9300 . ?
C211 C210 1.3900 . ?
C210 H210 0.9300 . ?
C208 H20A 0.9600 . ?
C208 H20B 0.9600 . ?
C208 H20C 0.9600 . ?
C216 C217 1.3900 . ?
C216 C221 1.3900 . ?
C216 C215 1.443(16) . ?
C217 H217 0.9300 . ?
C217 C218 1.3900 . ?
C218 H218 0.9300 . ?
C218 C219 1.3900 . ?
C219 H219 0.9300 . ?
C219 C220 1.3900 . ?
C220 H220 0.9300 . ?
C220 C221 1.3900 . ?
C221 H221 0.9300 . ?
C215 H21A 0.9600 . ?
C215 H21B 0.9600 . ?
C215 H21C 0.9600 . ?
C207 H207 0.9300 . ?
C207 C202 1.41(2) . ?
C207 C206 1.41(2) . ?
C202 C203 1.32(2) . ?
C202 C201 1.46(2) . ?
C205 H205 0.9300 . ?
C205 C204 1.36(3) . ?
C205 C206 1.32(3) . ?
C203 H203 0.9300 . ?
C203 C204 1.46(2) . ?
C201 H20D 0.9600 . ?
C201 H20E 0.9600 . ?
C201 H20F 0.9600 . ?
C204 H204 0.9300 . ?
C206 H206 0.9300 . ?

loop_
_exptl_oxdiff_crystal_face_indexfrac_h
_exptl_oxdiff_crystal_face_indexfrac_k
_exptl_oxdiff_crystal_face_indexfrac_l
_exptl_oxdiff_crystal_face_x
_exptl_oxdiff_crystal_face_y
_exptl_oxdiff_crystal_face_z
-8.1912 -0.8530 5.7850 0.9520 0.1779 -0.2490
8.1912 0.8530 -5.7850 -0.9520 -0.1779 0.2490
-2.9697 -12.8451 -6.5200 0.3256 0.0586 0.9437
2.9697 12.8451 6.5200 -0.3256 -0.0586 -0.9437
-5.9751 -2.2318 -13.3992 -0.1714 0.9241 0.3414
5.9751 2.2318 13.3992 0.1714 -0.9241 -0.3414
-1.6431 12.2774 4.6312 -0.0555 0.2864 -0.9565
1.6431 -12.2774 -4.6312 0.0555 -0.2864 0.9565

loop_
_smtbx_masks_void_nr
_smtbx_masks_void_average_x
_smtbx_masks_void_average_y
_smtbx_masks_void_average_z
_smtbx_masks_void_volume
_smtbx_masks_void_count_electrons
_smtbx_masks_void_content
1 0.000 -0.474 0.500 1581.7 323.1 ?
2 0.325 0.170 0.175 7.3 0.5 ?
3 0.675 0.830 0.825 7.3 0.0 ?
